data_4310502
loop_
_publ_author_name
'Yan-Dan Chen'
'Yong-Hai Qin'
'Li-Yi Zhang'
'Lin-Xi Shi'
'Zhong-Ning Chen'

_publ_contact_author
;
Zhong-Ning Chen
Fujian Institute of Research on the Structure of Matter, 
Chinese Academy of Sciences, Fuzhou, Fujian 350002, China.
;
_publ_contact_author_email '  czn@ms.fjirsm.ac.cn '
_publ_section_title
;
 Luminescent Heterotrinuclear Complexes with Pt(diimine)(dithiolate) and
 Metal Diphosphine as Components
;
_journal_name_full 'Inorganic Chemistry'
_journal_page_first 1197
_journal_page_last 1205
_journal_paper_doi 10.1021/ic034848a
_journal_volume 43
_journal_year 2004
_chemical_formula_sum 'C83 H76 Cl2 Cu2 O4.5 P6 Pt S3'
_chemical_formula_weight 1820.51
_chemical_name_systematic
;
 ?
;
_space_group_IT_number 14
_symmetry_cell_setting monoclinic
_symmetry_space_group_name_Hall '-P 2yn'
_symmetry_space_group_name_H-M 'P 1 21/n 1'
_atom_sites_solution_hydrogens geom
_atom_sites_solution_primary direct
_atom_sites_solution_secondary difmap
_audit_creation_method SHELXL-97
_cell_angle_alpha 90.00
_cell_angle_beta 115.3410(10)
_cell_angle_gamma 90.00
_cell_formula_units_Z 4
_cell_length_a 15.9685(2)
_cell_length_b 35.9309(7)
_cell_length_c 16.869
_cell_measurement_reflns_used 6044
_cell_measurement_temperature 293(2)
_cell_measurement_theta_max 25.11
_cell_measurement_theta_min 1.13
_cell_volume 8747.5(2)
_computing_cell_refinement 'Siemens SMART & SAINT'
_computing_data_collection 'Siemens SMART'
_computing_data_reduction 'Siemens XPREP'
_computing_molecular_graphics 'Bruker SHELXTL'
_computing_publication_material 'Bruker SHELXTL'
_computing_structure_refinement 'Siemens SHELXTL'
_computing_structure_solution 'Siemens SHELXTL'
_diffrn_ambient_temperature 293(2)
_diffrn_measured_fraction_theta_full 0.989
_diffrn_measured_fraction_theta_max 0.989
_diffrn_measurement_device_type 'Siemens SMART CCD'
_diffrn_measurement_method 'phi and omega scans'
_diffrn_radiation_monochromator graphite
_diffrn_radiation_source 'fine-focus sealed tube'
_diffrn_radiation_type MoK\a
_diffrn_radiation_wavelength 0.71073
_diffrn_reflns_av_R_equivalents 0.0551
_diffrn_reflns_av_sigmaI/netI 0.0690
_diffrn_reflns_limit_h_max 14
_diffrn_reflns_limit_h_min -19
_diffrn_reflns_limit_k_max 42
_diffrn_reflns_limit_k_min -19
_diffrn_reflns_limit_l_max 20
_diffrn_reflns_limit_l_min -16
_diffrn_reflns_number 29966
_diffrn_reflns_theta_full 25.11
_diffrn_reflns_theta_max 25.11
_diffrn_reflns_theta_min 1.13
_diffrn_standards_decay_% 0
_diffrn_standards_interval_count 0
_diffrn_standards_interval_time .
_diffrn_standards_number 0
_exptl_absorpt_coefficient_mu 2.365
_exptl_absorpt_correction_T_max 1.0000
_exptl_absorpt_correction_T_min .6835
_exptl_absorpt_correction_type empirical
_exptl_absorpt_process_details 'SADABS (Sheldrick, 1996)'
_exptl_crystal_colour 'pale yellow'
_exptl_crystal_density_diffrn 1.382
_exptl_crystal_density_method 'not measured'
_exptl_crystal_description cuboid
_exptl_crystal_F_000 3672
_exptl_crystal_size_max .60
_exptl_crystal_size_mid .44
_exptl_crystal_size_min .38
_refine_diff_density_max 1.620
_refine_diff_density_min -0.975
_refine_diff_density_rms 0.180
_refine_ls_extinction_method none
_refine_ls_goodness_of_fit_ref 1.223
_refine_ls_hydrogen_treatment mixed
_refine_ls_matrix_type full
_refine_ls_number_parameters 902
_refine_ls_number_reflns 15397
_refine_ls_number_restraints 8
_refine_ls_restrained_S_all 1.223
_refine_ls_R_factor_all 0.1204
_refine_ls_R_factor_gt 0.0826
_refine_ls_shift/su_max 0.003
_refine_ls_shift/su_mean 0.000
_refine_ls_structure_factor_coef Fsqd
_refine_ls_weighting_details 'calc w=1/[\s^2^(Fo^2^)+(0.0733P)^2^+68.2248P] where P=(Fo^2^+2Fc^2^)/3'
_refine_ls_weighting_scheme calc
_refine_ls_wR_factor_gt 0.1909
_refine_ls_wR_factor_ref 0.2154
_reflns_number_gt 11343
_reflns_number_total 15397
_reflns_threshold_expression >2sigma(I)
_cod_data_source_file ic034848asi20031125_072525_1.cif
_cod_data_source_block 1_(Compound1)
_cod_depositor_comments
;
The following automatic conversions were performed:
'_symmetry_cell_setting' value 'Monoclinic' changed to 'monoclinic'
according to '/home/saulius/struct/CIF-dictionaries/cif_core.dic'
dictionary named 'cif_core.dic' version 2.4.1 from 2010-06-29.

Automatic conversion script
Id: cif_fix_enum 1527 2010-12-29 10:47:43Z saulius 
;
_cod_original_cell_volume 8747.6(2)
_cod_original_formula_sum 'C83 H76 Cl2 Cu2 O4.50 P6 Pt S3'
_cod_database_code 4310502

loop_
_symmetry_equiv_pos_as_xyz
'x, y, z'
'-x+1/2, y+1/2, -z+1/2'
'-x, -y, -z'
'x-1/2, -y-1/2, z-1/2'

loop_
_atom_site_label
_atom_site_type_symbol
_atom_site_fract_x
_atom_site_fract_y
_atom_site_fract_z
_atom_site_U_iso_or_equiv
_atom_site_adp_type
_atom_site_occupancy
_atom_site_symmetry_multiplicity
_atom_site_calc_flag
_atom_site_refinement_flags
_atom_site_disorder_assembly
_atom_site_disorder_group
Pt Pt 1.38195(3) 0.416434(11) 0.30526(3) 0.03721(14) Uani 1 1 d . . .
Cu1 Cu 1.48272(10) 0.33850(4) 0.30470(9) 0.0463(3) Uani 1 1 d . . .
Cu2 Cu 1.35727(9) 0.38443(4) 0.10857(9) 0.0462(3) Uani 1 1 d . . .
Cl1 Cl 1.8394(3) 0.36652(15) 0.0932(3) 0.0906(12) Uani 1 1 d D . .
Cl01 Cl 0.656(2) 0.6579(11) 0.268(2) 0.363(18) Uiso 0.50 1 d PD . .
Cl02 Cl 0.4395(19) 0.6592(9) 0.239(2) 0.327(15) Uiso 0.50 1 d PD . .
S1 S 1.53710(19) 0.40138(8) 0.3820(2) 0.0451(7) Uani 1 1 d . . .
S2 S 1.4185(2) 0.43864(8) 0.19500(19) 0.0443(7) Uani 1 1 d . . .
S3 S 1.3357(2) 0.33058(8) 0.18366(18) 0.0436(6) Uani 1 1 d . . .
H3A H 1.2743 0.3083 0.1665 0.052 Uiso 1 1 calc R . .
P1 P 1.4723(2) 0.31808(8) 0.42866(19) 0.0408(7) Uani 1 1 d . . .
P2 P 1.3596(2) 0.39186(8) 0.41945(19) 0.0400(6) Uani 1 1 d . . .
P3 P 1.23513(19) 0.43940(8) 0.22605(19) 0.0406(7) Uani 1 1 d . . .
P4 P 1.2072(2) 0.40339(9) 0.0447(2) 0.0448(7) Uani 1 1 d . . .
P5 P 1.4640(2) 0.36352(8) 0.06496(19) 0.0411(6) Uani 1 1 d . . .
P6 P 1.5880(2) 0.32746(8) 0.24871(19) 0.0415(7) Uani 1 1 d . . .
O1 O 1.822(2) 0.3714(8) 0.0046(8) 0.33(2) Uani 1 1 d D . .
O2 O 1.9237(10) 0.3488(6) 0.1452(16) 0.243(13) Uani 1 1 d D . .
O3 O 1.7724(12) 0.3387(4) 0.0801(17) 0.212(11) Uani 1 1 d D . .
O4 O 1.8190(12) 0.3963(3) 0.1366(12) 0.154(6) Uani 1 1 d D . .
O100 O 1.087(3) 0.5873(14) 0.335(3) 0.23(2) Uiso 0.50 1 d PD . .
C1 C 1.5403(8) 0.4387(3) 0.2418(8) 0.046(3) Uani 1 1 d . . .
C2 C 1.5913(8) 0.4241(3) 0.3234(9) 0.047(3) Uani 1 1 d . . .
C3 C 1.6872(9) 0.4275(4) 0.3624(10) 0.061(3) Uani 1 1 d . . .
H3B H 1.7217 0.4184 0.4188 0.073 Uiso 1 1 calc R . .
C4 C 1.7317(8) 0.4447(4) 0.3163(12) 0.072(4) Uani 1 1 d D . .
C5 C 1.6817(11) 0.4584(4) 0.2343(11) 0.070(4) Uani 1 1 d . . .
H5A H 1.7110 0.4703 0.2041 0.084 Uiso 1 1 calc R . .
C6 C 1.5859(10) 0.4542(3) 0.1962(9) 0.057(3) Uani 1 1 d . . .
H6A H 1.5517 0.4620 0.1386 0.069 Uiso 1 1 calc R . .
C7 C 1.8340(9) 0.4525(7) 0.3560(18) 0.163(11) Uani 1 1 d D . .
H7A H 1.8498 0.4644 0.3132 0.245 Uiso 1 1 calc R . .
H7B H 1.8676 0.4296 0.3743 0.245 Uiso 1 1 calc R . .
H7C H 1.8500 0.4687 0.4058 0.245 Uiso 1 1 calc R . .
C11 C 1.3929(9) 0.2820(3) 0.4292(9) 0.054(3) Uani 1 1 d . . .
C12 C 1.3923(12) 0.2691(4) 0.5075(11) 0.083(5) Uani 1 1 d . . .
H12A H 1.4332 0.2793 0.5607 0.100 Uiso 1 1 calc R . .
C13 C 1.3326(14) 0.2420(5) 0.5066(13) 0.094(6) Uani 1 1 d . . .
H13A H 1.3329 0.2339 0.5591 0.113 Uiso 1 1 calc R . .
C14 C 1.2719(13) 0.2264(4) 0.4288(14) 0.089(5) Uani 1 1 d . . .
H14A H 1.2306 0.2081 0.4281 0.107 Uiso 1 1 calc R . .
C15 C 1.2732(10) 0.2380(4) 0.3542(12) 0.080(5) Uani 1 1 d . . .
H15A H 1.2329 0.2271 0.3017 0.096 Uiso 1 1 calc R . .
C16 C 1.3318(9) 0.2655(4) 0.3522(10) 0.062(3) Uani 1 1 d . . .
H16A H 1.3304 0.2731 0.2989 0.075 Uiso 1 1 calc R . .
C21 C 1.5812(8) 0.3004(4) 0.5121(8) 0.050(3) Uani 1 1 d . . .
C22 C 1.6479(10) 0.3223(5) 0.5750(10) 0.074(4) Uani 1 1 d . . .
H22A H 1.6361 0.3474 0.5790 0.089 Uiso 1 1 calc R . .
C23 C 1.7324(12) 0.3071(7) 0.6323(12) 0.101(6) Uani 1 1 d . . .
H23A H 1.7764 0.3219 0.6751 0.121 Uiso 1 1 calc R . .
C24 C 1.7507(14) 0.2699(8) 0.6253(15) 0.117(9) Uani 1 1 d . . .
H24A H 1.8079 0.2599 0.6621 0.140 Uiso 1 1 calc R . .
C25 C 1.6867(15) 0.2485(6) 0.5662(17) 0.122(8) Uani 1 1 d . . .
H25A H 1.6980 0.2232 0.5641 0.146 Uiso 1 1 calc R . .
C26 C 1.6032(12) 0.2635(4) 0.5074(12) 0.085(5) Uani 1 1 d . . .
H26A H 1.5610 0.2484 0.4639 0.102 Uiso 1 1 calc R . .
C31 C 1.3780(11) 0.4253(4) 0.5050(10) 0.064(4) Uani 1 1 d . . .
C32 C 1.3829(14) 0.4154(5) 0.5851(12) 0.094(6) Uani 1 1 d . . .
H32A H 1.3737 0.3907 0.5954 0.112 Uiso 1 1 calc R . .
C33 C 1.4016(15) 0.4420(7) 0.6531(15) 0.119(7) Uiso 1 1 d . . .
H33A H 1.4052 0.4350 0.7076 0.143 Uiso 1 1 calc R . .
C34 C 1.4141(15) 0.4781(5) 0.6357(12) 0.105(6) Uani 1 1 d . . .
H34A H 1.4188 0.4965 0.6761 0.126 Uiso 1 1 calc R . .
C35 C 1.4196(12) 0.4871(5) 0.5631(11) 0.086(5) Uani 1 1 d . . .
H35A H 1.4347 0.5113 0.5546 0.103 Uiso 1 1 calc R . .
C36 C 1.4025(9) 0.4600(5) 0.4979(10) 0.075(5) Uani 1 1 d . . .
H36A H 1.4086 0.4667 0.4473 0.089 Uiso 1 1 calc R . .
C41 C 1.2518(8) 0.3668(4) 0.3916(9) 0.054(3) Uani 1 1 d . . .
C42 C 1.2092(12) 0.3675(7) 0.4484(13) 0.121(8) Uani 1 1 d . . .
H42A H 1.2343 0.3810 0.5004 0.145 Uiso 1 1 calc R . .
C43 C 1.1278(18) 0.3474(7) 0.4243(17) 0.133(8) Uiso 1 1 d . . .
H43A H 1.0939 0.3496 0.4573 0.160 Uiso 1 1 calc R . .
C44 C 1.0968(13) 0.3245(6) 0.3537(18) 0.129(9) Uani 1 1 d . . .
H44A H 1.0481 0.3082 0.3443 0.155 Uiso 1 1 calc R . .
C45 C 1.1364(11) 0.3251(4) 0.2960(14) 0.095(6) Uani 1 1 d . . .
H45A H 1.1112 0.3115 0.2441 0.114 Uiso 1 1 calc R . .
C46 C 1.2168(10) 0.3469(3) 0.3178(11) 0.068(4) Uani 1 1 d . . .
H46A H 1.2457 0.3474 0.2802 0.082 Uiso 1 1 calc R . .
C51 C 1.1603(8) 0.4451(4) 0.2827(9) 0.056(3) Uani 1 1 d . . .
C52 C 1.0822(8) 0.4239(4) 0.2646(10) 0.059(4) Uani 1 1 d . . .
H52A H 1.0663 0.4056 0.2218 0.071 Uiso 1 1 calc R . .
C53 C 1.0272(11) 0.4290(5) 0.3074(12) 0.079(5) Uani 1 1 d . . .
H53A H 0.9734 0.4152 0.2932 0.095 Uiso 1 1 calc R . .
C54 C 1.0549(13) 0.4555(6) 0.3725(13) 0.103(7) Uani 1 1 d . . .
H54A H 1.0204 0.4589 0.4046 0.123 Uiso 1 1 calc R . .
C55 C 1.1328(12) 0.4772(5) 0.3917(11) 0.090(5) Uani 1 1 d . . .
H55A H 1.1492 0.4954 0.4350 0.108 Uiso 1 1 calc R . .
C56 C 1.1844(10) 0.4720(4) 0.3478(9) 0.066(4) Uani 1 1 d . . .
H56A H 1.2369 0.4865 0.3609 0.079 Uiso 1 1 calc R . .
C61 C 1.2356(9) 0.4872(4) 0.1912(9) 0.057(3) Uani 1 1 d . . .
C62 C 1.1589(10) 0.5032(4) 0.1246(10) 0.074(4) Uani 1 1 d . . .
H62A H 1.1063 0.4890 0.0935 0.089 Uiso 1 1 calc R . .
C63 C 1.1607(17) 0.5403(6) 0.1046(13) 0.108(7) Uani 1 1 d . . .
H63A H 1.1095 0.5503 0.0581 0.130 Uiso 1 1 calc R . .
C64 C 1.2349(17) 0.5631(5) 0.1504(16) 0.106(7) Uani 1 1 d . . .
H64A H 1.2332 0.5883 0.1380 0.127 Uiso 1 1 calc R . .
C65 C 1.3095(14) 0.5475(4) 0.2133(14) 0.095(6) Uani 1 1 d . . .
H65A H 1.3621 0.5620 0.2426 0.113 Uiso 1 1 calc R . .
C66 C 1.3112(10) 0.5102(4) 0.2365(11) 0.072(4) Uani 1 1 d . . .
H66A H 1.3633 0.5005 0.2827 0.087 Uiso 1 1 calc R . .
C71 C 1.1748(9) 0.4447(4) -0.0229(8) 0.055(3) Uani 1 1 d . . .
C72 C 1.2406(10) 0.4719(4) -0.0149(9) 0.070(4) Uani 1 1 d . . .
H72A H 1.3024 0.4679 0.0233 0.084 Uiso 1 1 calc R . .
C73 C 1.2162(12) 0.5046(4) -0.0623(11) 0.085(5) Uani 1 1 d . . .
H73A H 1.2612 0.5225 -0.0541 0.102 Uiso 1 1 calc R . .
C74 C 1.1284(14) 0.5108(5) -0.1202(13) 0.098(6) Uani 1 1 d . . .
H74A H 1.1127 0.5331 -0.1510 0.118 Uiso 1 1 calc R . .
C75 C 1.0637(12) 0.4852(6) -0.1337(12) 0.102(6) Uani 1 1 d . . .
H75A H 1.0036 0.4893 -0.1758 0.122 Uiso 1 1 calc R . .
C76 C 1.0852(9) 0.4518(5) -0.0852(10) 0.082(5) Uani 1 1 d . . .
H76A H 1.0388 0.4344 -0.0949 0.099 Uiso 1 1 calc R . .
C81 C 1.1228(9) 0.3693(4) -0.0247(8) 0.056(3) Uani 1 1 d . . .
C82 C 1.0438(10) 0.3579(5) -0.0161(10) 0.075(4) Uani 1 1 d . . .
H82A H 1.0306 0.3677 0.0283 0.090 Uiso 1 1 calc R . .
C83 C 0.9857(12) 0.3323(6) -0.0732(13) 0.103(6) Uani 1 1 d . . .
H83A H 0.9332 0.3249 -0.0667 0.124 Uiso 1 1 calc R . .
C84 C 1.0019(12) 0.3176(6) -0.1382(12) 0.098(6) Uani 1 1 d . . .
H84A H 0.9605 0.3007 -0.1771 0.117 Uiso 1 1 calc R . .
C85 C 1.0816(14) 0.3278(6) -0.1465(12) 0.105(6) Uani 1 1 d . . .
H85A H 1.0952 0.3170 -0.1897 0.126 Uiso 1 1 calc R . .
C86 C 1.1409(12) 0.3543(5) -0.0903(10) 0.082(5) Uani 1 1 d . . .
H86A H 1.1931 0.3618 -0.0973 0.098 Uiso 1 1 calc R . .
C91 C 1.4892(8) 0.3971(3) -0.0030(8) 0.046(3) Uani 1 1 d . . .
C92 C 1.5743(9) 0.4004(4) -0.0058(9) 0.061(3) Uani 1 1 d . . .
H92A H 1.6226 0.3846 0.0280 0.074 Uiso 1 1 calc R . .
C93 C 1.5881(11) 0.4265(5) -0.0574(10) 0.075(4) Uani 1 1 d . . .
H93A H 1.6453 0.4279 -0.0594 0.090 Uiso 1 1 calc R . .
C94 C 1.5191(13) 0.4506(5) -0.1066(11) 0.082(5) Uani 1 1 d . . .
H94A H 1.5297 0.4687 -0.1407 0.098 Uiso 1 1 calc R . .
C95 C 1.4358(12) 0.4481(5) -0.1050(11) 0.089(5) Uani 1 1 d . . .
H95A H 1.3882 0.4642 -0.1385 0.106 Uiso 1 1 calc R . .
C96 C 1.4213(9) 0.4213(4) -0.0532(9) 0.064(4) Uani 1 1 d . . .
H96A H 1.3635 0.4198 -0.0525 0.077 Uiso 1 1 calc R . .
C101 C 1.4421(9) 0.3200(3) 0.0027(7) 0.053(3) Uani 1 1 d . . .
C102 C 1.3558(10) 0.3033(4) -0.0214(9) 0.066(4) Uani 1 1 d . . .
H10A H 1.3125 0.3139 -0.0050 0.079 Uiso 1 1 calc R . .
C103 C 1.3354(15) 0.2706(5) -0.0701(12) 0.100(6) Uani 1 1 d . . .
H10B H 1.2785 0.2589 -0.0855 0.120 Uiso 1 1 calc R . .
C104 C 1.4000(18) 0.2554(5) -0.0960(12) 0.110(7) Uani 1 1 d . . .
H10C H 1.3847 0.2344 -0.1317 0.132 Uiso 1 1 calc R . .
C105 C 1.4856(14) 0.2711(5) -0.0691(12) 0.100(6) Uani 1 1 d . . .
H10D H 1.5301 0.2599 -0.0832 0.120 Uiso 1 1 calc R . .
C106 C 1.5057(12) 0.3036(4) -0.0210(10) 0.076(4) Uani 1 1 d . . .
H10E H 1.5635 0.3146 -0.0042 0.091 Uiso 1 1 calc R . .
C111 C 1.7095(7) 0.3353(3) 0.3237(7) 0.044(3) Uani 1 1 d . . .
C112 C 1.7338(8) 0.3309(3) 0.4127(8) 0.051(3) Uani 1 1 d . . .
H11A H 1.6893 0.3232 0.4310 0.062 Uiso 1 1 calc R . .
C113 C 1.8236(10) 0.3378(5) 0.4745(10) 0.084(5) Uani 1 1 d . . .
H11B H 1.8391 0.3350 0.5340 0.101 Uiso 1 1 calc R . .
C114 C 1.8891(10) 0.3487(5) 0.4470(12) 0.086(5) Uani 1 1 d . . .
H11C H 1.9492 0.3539 0.4880 0.103 Uiso 1 1 calc R . .
C115 C 1.8664(9) 0.3522(4) 0.3594(10) 0.076(4) Uani 1 1 d . . .
H11D H 1.9122 0.3582 0.3413 0.092 Uiso 1 1 calc R . .
C116 C 1.7760(8) 0.3467(4) 0.2971(9) 0.057(3) Uani 1 1 d . . .
H11E H 1.7604 0.3508 0.2380 0.068 Uiso 1 1 calc R . .
C121 C 1.5881(8) 0.2804(3) 0.2078(7) 0.044(3) Uani 1 1 d . . .
C122 C 1.6624(12) 0.2670(4) 0.1940(11) 0.084(5) Uani 1 1 d . . .
H12B H 1.7157 0.2813 0.2097 0.100 Uiso 1 1 calc R . .
C123 C 1.6563(13) 0.2325(5) 0.1571(14) 0.102(6) Uani 1 1 d . . .
H12C H 1.7055 0.2233 0.1472 0.122 Uiso 1 1 calc R . .
C124 C 1.5786(14) 0.2117(4) 0.1350(11) 0.088(5) Uani 1 1 d . . .
H12D H 1.5750 0.1884 0.1097 0.105 Uiso 1 1 calc R . .
C125 C 1.5071(12) 0.2241(4) 0.1490(11) 0.083(5) Uani 1 1 d . . .
H12E H 1.4546 0.2093 0.1340 0.100 Uiso 1 1 calc R . .
C126 C 1.5116(10) 0.2592(3) 0.1862(9) 0.061(3) Uani 1 1 d . . .
H12F H 1.4620 0.2679 0.1960 0.073 Uiso 1 1 calc R . .
C131 C 1.4482(8) 0.3572(3) 0.4844(7) 0.046(3) Uani 1 1 d . . .
H13B H 1.5059 0.3705 0.5159 0.055 Uiso 1 1 calc R . .
H13E H 1.4300 0.3471 0.5280 0.055 Uiso 1 1 calc R . .
C132 C 1.1648(8) 0.4126(4) 0.1282(8) 0.056(3) Uani 1 1 d . . .
H13C H 1.1058 0.4253 0.0992 0.067 Uiso 1 1 calc R . .
H13F H 1.1523 0.3887 0.1476 0.067 Uiso 1 1 calc R . .
C133 C 1.5805(7) 0.3566(3) 0.1553(7) 0.043(3) Uani 1 1 d . . .
H13D H 1.6062 0.3809 0.1780 0.052 Uiso 1 1 calc R . .
H13G H 1.6197 0.3455 0.1309 0.052 Uiso 1 1 calc R . .
C200 C 1.007(4) 0.5817(15) 0.350(4) 0.16(2) Uiso 0.50 1 d PD . .
H20C H 0.9620 0.6004 0.3195 0.198 Uiso 0.50 1 calc PR . .
H20D H 1.0239 0.5834 0.4117 0.198 Uiso 0.50 1 calc PR . .
H20E H 0.9818 0.5575 0.3290 0.198 Uiso 0.50 1 calc PR . .
C201 C 0.5599(19) 0.6678(11) 0.290(2) 0.104(12) Uiso 0.50 1 d PD . .
H20A H 0.5632 0.6946 0.2978 0.124 Uiso 0.50 1 calc PR . .
H20B H 0.5785 0.6577 0.3485 0.124 Uiso 0.50 1 calc PR . .

loop_
_atom_site_aniso_label
_atom_site_aniso_U_11
_atom_site_aniso_U_22
_atom_site_aniso_U_33
_atom_site_aniso_U_23
_atom_site_aniso_U_13
_atom_site_aniso_U_12
Pt 0.0362(2) 0.0367(2) 0.0441(2) 0.0011(2) 0.02230(18) 0.00145(19)
Cu1 0.0472(8) 0.0494(8) 0.0484(8) 0.0030(7) 0.0264(7) 0.0022(6)
Cu2 0.0390(7) 0.0519(8) 0.0511(8) 0.0044(7) 0.0224(6) 0.0033(6)
Cl1 0.078(3) 0.105(3) 0.097(3) 0.002(3) 0.045(2) 0.014(2)
S1 0.0377(15) 0.0454(15) 0.0540(17) 0.0033(13) 0.0214(13) 0.0011(12)
S2 0.0470(16) 0.0466(16) 0.0492(16) 0.0016(13) 0.0300(14) 0.0010(13)
S3 0.0437(15) 0.0434(16) 0.0440(15) 0.0047(13) 0.0190(13) -0.0048(12)
P1 0.0456(16) 0.0359(15) 0.0465(16) 0.0052(13) 0.0252(14) 0.0042(12)
P2 0.0475(16) 0.0381(15) 0.0434(16) 0.0036(13) 0.0283(14) 0.0066(13)
P3 0.0350(15) 0.0460(17) 0.0455(16) 0.0049(13) 0.0215(13) 0.0057(12)
P4 0.0383(16) 0.0496(17) 0.0469(17) 0.0022(14) 0.0187(13) 0.0030(13)
P5 0.0405(15) 0.0431(16) 0.0436(16) 0.0047(13) 0.0217(13) 0.0031(13)
P6 0.0395(15) 0.0418(16) 0.0454(16) 0.0010(13) 0.0204(13) 0.0019(12)
O1 0.52(5) 0.29(3) 0.31(3) 0.16(3) 0.32(4) 0.18(3)
O2 0.112(14) 0.21(2) 0.32(3) 0.01(2) 0.015(17) 0.055(15)
O3 0.140(16) 0.21(2) 0.29(3) -0.11(2) 0.097(18) -0.037(15)
O4 0.173(16) 0.101(11) 0.217(18) -0.053(12) 0.111(15) -0.021(10)
C1 0.052(7) 0.040(6) 0.058(8) -0.014(6) 0.035(6) -0.013(5)
C2 0.045(6) 0.032(6) 0.071(8) -0.011(6) 0.033(6) -0.005(5)
C3 0.048(7) 0.059(8) 0.079(9) -0.003(7) 0.029(7) -0.002(6)
C4 0.050(8) 0.059(9) 0.133(15) -0.004(9) 0.062(9) -0.004(7)
C5 0.090(11) 0.055(8) 0.105(12) -0.013(8) 0.080(10) -0.011(8)
C6 0.071(9) 0.044(7) 0.075(9) -0.004(6) 0.048(7) -0.008(6)
C7 0.081(14) 0.15(2) 0.26(3) 0.03(2) 0.078(19) -0.010(14)
C11 0.064(8) 0.040(6) 0.074(9) 0.005(6) 0.045(7) 0.003(6)
C12 0.105(13) 0.071(10) 0.094(12) -0.009(9) 0.063(11) -0.027(9)
C13 0.132(15) 0.076(11) 0.121(15) -0.002(11) 0.097(14) -0.041(11)
C14 0.099(13) 0.056(9) 0.141(17) -0.005(11) 0.077(13) -0.025(9)
C15 0.064(9) 0.071(10) 0.101(13) -0.006(9) 0.031(9) -0.025(8)
C16 0.064(8) 0.047(7) 0.080(10) -0.011(7) 0.035(8) -0.014(6)
C21 0.054(7) 0.057(7) 0.046(7) 0.019(6) 0.027(6) 0.014(6)
C22 0.061(9) 0.078(10) 0.074(10) 0.010(8) 0.021(8) 0.021(8)
C23 0.071(11) 0.148(19) 0.074(11) 0.006(12) 0.021(9) 0.022(12)
C24 0.064(12) 0.17(2) 0.125(18) 0.090(17) 0.054(12) 0.054(14)
C25 0.082(14) 0.108(16) 0.17(2) 0.072(16) 0.048(14) 0.061(13)
C26 0.093(12) 0.057(9) 0.100(12) 0.010(9) 0.036(10) 0.031(8)
C31 0.087(10) 0.046(8) 0.071(9) 0.002(7) 0.045(8) 0.016(7)
C32 0.147(17) 0.067(10) 0.096(12) -0.030(9) 0.079(12) -0.020(10)
C34 0.17(2) 0.069(11) 0.093(13) -0.019(10) 0.076(14) 0.003(12)
C35 0.120(14) 0.065(10) 0.087(12) -0.026(9) 0.058(11) -0.016(9)
C36 0.050(8) 0.114(13) 0.083(10) -0.032(9) 0.050(8) -0.018(8)
C41 0.038(6) 0.069(8) 0.066(8) 0.023(7) 0.032(6) 0.007(6)
C42 0.063(11) 0.21(2) 0.089(13) 0.041(14) 0.038(10) -0.017(13)
C44 0.089(13) 0.106(15) 0.24(3) 0.033(17) 0.116(17) -0.028(11)
C45 0.065(10) 0.053(9) 0.157(18) -0.009(10) 0.037(11) -0.010(8)
C46 0.063(9) 0.040(7) 0.104(12) -0.006(8) 0.038(8) 0.003(6)
C51 0.043(7) 0.065(8) 0.070(8) 0.019(7) 0.034(6) 0.016(6)
C52 0.049(7) 0.053(8) 0.094(10) 0.017(7) 0.048(7) 0.011(6)
C53 0.062(9) 0.085(11) 0.116(14) 0.019(10) 0.063(10) 0.006(8)
C54 0.100(13) 0.136(17) 0.129(16) 0.042(14) 0.103(13) 0.039(12)
C55 0.102(13) 0.115(14) 0.082(11) -0.008(10) 0.068(11) 0.003(11)
C56 0.066(9) 0.081(10) 0.065(9) -0.014(8) 0.039(7) 0.004(7)
C61 0.063(8) 0.054(8) 0.065(8) 0.016(7) 0.039(7) 0.016(7)
C62 0.072(9) 0.085(11) 0.074(10) 0.031(8) 0.041(8) 0.041(8)
C63 0.15(2) 0.088(14) 0.097(14) 0.050(12) 0.067(14) 0.082(14)
C64 0.140(19) 0.053(10) 0.16(2) 0.015(12) 0.098(17) 0.018(12)
C65 0.101(13) 0.045(9) 0.160(18) 0.017(10) 0.078(14) 0.010(9)
C66 0.056(8) 0.055(8) 0.109(12) -0.001(8) 0.039(8) -0.003(7)
C71 0.060(8) 0.049(7) 0.057(8) 0.011(6) 0.027(6) 0.008(6)
C72 0.061(8) 0.068(9) 0.068(9) 0.006(8) 0.015(7) 0.004(7)
C73 0.088(12) 0.065(10) 0.086(11) 0.031(9) 0.023(9) 0.009(9)
C74 0.107(15) 0.067(11) 0.105(14) 0.034(10) 0.031(12) 0.019(11)
C75 0.071(11) 0.125(16) 0.088(12) 0.057(12) 0.012(9) 0.046(11)
C76 0.043(8) 0.113(13) 0.084(11) 0.029(10) 0.021(7) 0.015(8)
C81 0.051(7) 0.065(8) 0.044(7) 0.008(6) 0.014(6) 0.004(6)
C82 0.063(9) 0.097(12) 0.066(9) -0.006(8) 0.027(8) -0.021(8)
C83 0.073(11) 0.128(17) 0.098(14) -0.028(13) 0.026(10) -0.044(11)
C84 0.080(12) 0.116(15) 0.082(12) -0.016(11) 0.019(10) -0.040(11)
C85 0.108(15) 0.114(15) 0.088(13) -0.057(12) 0.037(11) -0.021(12)
C86 0.084(11) 0.087(11) 0.068(10) -0.011(9) 0.025(9) -0.018(9)
C91 0.049(7) 0.048(7) 0.044(6) 0.006(5) 0.023(5) 0.004(5)
C92 0.052(8) 0.080(9) 0.059(8) 0.018(7) 0.030(7) 0.010(7)
C93 0.070(9) 0.093(11) 0.084(10) 0.020(9) 0.054(9) -0.008(8)
C94 0.110(13) 0.079(11) 0.083(11) 0.016(9) 0.067(11) -0.007(10)
C95 0.092(12) 0.091(12) 0.097(12) 0.054(10) 0.053(10) 0.028(10)
C96 0.058(8) 0.068(9) 0.083(10) 0.020(8) 0.045(7) 0.012(7)
C101 0.067(8) 0.052(7) 0.037(6) -0.005(6) 0.017(6) 0.001(6)
C102 0.075(10) 0.051(8) 0.063(9) 0.007(7) 0.023(7) 0.001(7)
C103 0.119(16) 0.062(11) 0.092(13) -0.014(10) 0.018(12) -0.025(10)
C104 0.16(2) 0.051(10) 0.076(12) -0.027(9) 0.015(13) -0.003(12)
C105 0.095(13) 0.098(14) 0.088(13) -0.038(11) 0.023(11) 0.001(11)
C106 0.092(11) 0.071(10) 0.074(10) -0.014(8) 0.046(9) 0.002(8)
C111 0.037(6) 0.044(6) 0.048(7) 0.005(5) 0.016(5) 0.008(5)
C112 0.048(7) 0.061(8) 0.049(7) 0.001(6) 0.025(6) 0.004(6)
C113 0.058(9) 0.111(13) 0.063(9) 0.024(9) 0.006(7) 0.008(9)
C114 0.046(8) 0.102(13) 0.097(13) 0.011(10) 0.019(8) -0.011(8)
C115 0.048(8) 0.096(12) 0.081(11) 0.035(9) 0.023(7) -0.001(8)
C116 0.046(7) 0.067(8) 0.061(8) 0.012(7) 0.027(6) -0.002(6)
C121 0.060(7) 0.032(6) 0.043(6) 0.004(5) 0.024(6) 0.010(5)
C122 0.093(12) 0.065(10) 0.113(13) -0.016(9) 0.063(11) 0.005(9)
C123 0.087(13) 0.090(13) 0.142(17) -0.021(12) 0.062(13) 0.011(11)
C124 0.114(15) 0.046(9) 0.086(12) -0.015(8) 0.026(11) 0.011(9)
C125 0.093(12) 0.044(8) 0.107(13) -0.018(8) 0.036(10) -0.020(8)
C126 0.074(9) 0.045(7) 0.071(9) -0.003(6) 0.036(7) -0.001(7)
C131 0.041(6) 0.045(6) 0.051(7) 0.013(5) 0.020(5) -0.005(5)
C132 0.050(7) 0.068(9) 0.052(7) 0.006(6) 0.024(6) 0.005(6)
C133 0.038(6) 0.047(7) 0.042(6) 0.007(5) 0.015(5) 0.001(5)

loop_
_atom_type_symbol
_atom_type_description
_atom_type_scat_dispersion_real
_atom_type_scat_dispersion_imag
_atom_type_scat_source
C C 0.0033 0.0016 'International Tables Vol C Tables 4.2.6.8 and 6.1.1.4'
H H 0.0000 0.0000 'International Tables Vol C Tables 4.2.6.8 and 6.1.1.4'
O O 0.0106 0.0060 'International Tables Vol C Tables 4.2.6.8 and 6.1.1.4'
P P 0.1023 0.0942 'International Tables Vol C Tables 4.2.6.8 and 6.1.1.4'
S S 0.1246 0.1234 'International Tables Vol C Tables 4.2.6.8 and 6.1.1.4'
Cl Cl 0.1484 0.1585 'International Tables Vol C Tables 4.2.6.8 and 6.1.1.4'
Cu Cu 0.3201 1.2651 'International Tables Vol C Tables 4.2.6.8 and 6.1.1.4'
Pt Pt -1.7033 8.3905 'International Tables Vol C Tables 4.2.6.8 and 6.1.1.4'

loop_
_geom_angle_atom_site_label_1
_geom_angle_atom_site_label_2
_geom_angle_atom_site_label_3
_geom_angle
_geom_angle_site_symmetry_1
_geom_angle_site_symmetry_3
_geom_angle_publ_flag
P2 Pt P3 98.07(10) . . ?
P2 Pt S1 87.38(10) . . ?
P3 Pt S1 171.96(10) . . ?
P2 Pt S2 174.50(10) . . ?
P3 Pt S2 87.37(10) . . ?
S1 Pt S2 87.28(10) . . ?
P1 Cu1 P6 132.47(12) . . ?
P1 Cu1 S3 108.36(11) . . ?
P6 Cu1 S3 104.76(11) . . ?
P1 Cu1 S1 87.65(11) . . ?
P6 Cu1 S1 102.34(11) . . ?
S3 Cu1 S1 122.44(11) . . ?
P5 Cu2 P4 137.42(13) . . ?
P5 Cu2 S2 107.66(11) . . ?
P4 Cu2 S2 96.80(12) . . ?
P5 Cu2 S3 101.62(11) . . ?
P4 Cu2 S3 97.52(11) . . ?
S2 Cu2 S3 116.61(11) . . ?
O2 Cl1 O1 115.0(17) . . ?
O2 Cl1 O3 103.7(14) . . ?
O1 Cl1 O3 97.4(18) . . ?
O2 Cl1 O4 113.0(14) . . ?
O1 Cl1 O4 118.0(15) . . ?
O3 Cl1 O4 106.9(11) . . ?
C2 S1 Pt 104.0(4) . . ?
C2 S1 Cu1 105.2(4) . . ?
Pt S1 Cu1 82.72(10) . . ?
C1 S2 Pt 104.5(4) . . ?
C1 S2 Cu2 111.2(4) . . ?
Pt S2 Cu2 91.80(11) . . ?
Cu1 S3 Cu2 92.54(11) . . ?
Cu1 S3 H3A 133.7 . . ?
Cu2 S3 H3A 133.7 . . ?
C11 P1 C21 100.6(6) . . ?
C11 P1 C131 104.3(5) . . ?
C21 P1 C131 102.4(6) . . ?
C11 P1 Cu1 123.9(5) . . ?
C21 P1 Cu1 113.6(4) . . ?
C131 P1 Cu1 109.8(4) . . ?
C31 P2 C41 110.5(7) . . ?
C31 P2 C131 98.8(6) . . ?
C41 P2 C131 102.7(5) . . ?
C31 P2 Pt 112.8(5) . . ?
C41 P2 Pt 116.5(4) . . ?
C131 P2 Pt 113.8(4) . . ?
C61 P3 C132 107.0(6) . . ?
C61 P3 C51 99.1(6) . . ?
C132 P3 C51 104.1(6) . . ?
C61 P3 Pt 112.5(4) . . ?
C132 P3 Pt 114.6(4) . . ?
C51 P3 Pt 117.8(4) . . ?
C71 P4 C81 102.3(6) . . ?
C71 P4 C132 103.6(6) . . ?
C81 P4 C132 101.5(6) . . ?
C71 P4 Cu2 120.4(4) . . ?
C81 P4 Cu2 116.2(4) . . ?
C132 P4 Cu2 110.5(4) . . ?
C91 P5 C101 104.1(6) . . ?
C91 P5 C133 101.1(5) . . ?
C101 P5 C133 103.6(6) . . ?
C91 P5 Cu2 112.7(4) . . ?
C101 P5 Cu2 119.1(4) . . ?
C133 P5 Cu2 114.2(4) . . ?
C121 P6 C111 103.4(5) . . ?
C121 P6 C133 102.3(5) . . ?
C111 P6 C133 99.5(5) . . ?
C121 P6 Cu1 115.8(4) . . ?
C111 P6 Cu1 115.9(4) . . ?
C133 P6 Cu1 117.5(4) . . ?
C2 C1 C6 119.0(12) . . ?
C2 C1 S2 121.4(9) . . ?
C6 C1 S2 119.6(10) . . ?
C1 C2 C3 120.4(11) . . ?
C1 C2 S1 121.0(9) . . ?
C3 C2 S1 118.6(10) . . ?
C2 C3 C4 119.5(14) . . ?
C2 C3 H3B 120.3 . . ?
C4 C3 H3B 120.3 . . ?
C5 C4 C3 120.6(12) . . ?
C5 C4 C7 116.0(16) . . ?
C3 C4 C7 123.2(17) . . ?
C4 C5 C6 118.8(12) . . ?
C4 C5 H5A 120.6 . . ?
C6 C5 H5A 120.6 . . ?
C1 C6 C5 121.6(14) . . ?
C1 C6 H6A 119.2 . . ?
C5 C6 H6A 119.2 . . ?
C4 C7 H7A 109.5 . . ?
C4 C7 H7B 109.5 . . ?
H7A C7 H7B 109.5 . . ?
C4 C7 H7C 109.5 . . ?
H7A C7 H7C 109.5 . . ?
H7B C7 H7C 109.5 . . ?
C16 C11 C12 117.3(12) . . ?
C16 C11 P1 121.0(10) . . ?
C12 C11 P1 121.7(11) . . ?
C13 C12 C11 120.9(16) . . ?
C13 C12 H12A 119.6 . . ?
C11 C12 H12A 119.6 . . ?
C12 C13 C14 120.5(16) . . ?
C12 C13 H13A 119.7 . . ?
C14 C13 H13A 119.7 . . ?
C15 C14 C13 119.0(14) . . ?
C15 C14 H14A 120.5 . . ?
C13 C14 H14A 120.5 . . ?
C14 C15 C16 122.3(16) . . ?
C14 C15 H15A 118.9 . . ?
C16 C15 H15A 118.9 . . ?
C15 C16 C11 120.0(14) . . ?
C15 C16 H16A 120.0 . . ?
C11 C16 H16A 120.0 . . ?
C26 C21 C22 117.4(13) . . ?
C26 C21 P1 118.2(12) . . ?
C22 C21 P1 124.1(10) . . ?
C21 C22 C23 120.6(16) . . ?
C21 C22 H22A 119.7 . . ?
C23 C22 H22A 119.7 . . ?
C24 C23 C22 120(2) . . ?
C24 C23 H23A 120.1 . . ?
C22 C23 H23A 120.1 . . ?
C25 C24 C23 120.1(18) . . ?
C25 C24 H24A 120.0 . . ?
C23 C24 H24A 120.0 . . ?
C24 C25 C26 121(2) . . ?
C24 C25 H25A 119.7 . . ?
C26 C25 H25A 119.7 . . ?
C21 C26 C25 121.4(19) . . ?
C21 C26 H26A 119.3 . . ?
C25 C26 H26A 119.3 . . ?
C36 C31 C32 116.0(14) . . ?
C36 C31 P2 120.5(11) . . ?
C32 C31 P2 122.7(11) . . ?
C31 C32 C33 121.8(17) . . ?
C31 C32 H32A 119.1 . . ?
C33 C32 H32A 119.1 . . ?
C34 C33 C32 118(2) . . ?
C34 C33 H33A 121.2 . . ?
C32 C33 H33A 121.2 . . ?
C35 C34 C33 120.9(18) . . ?
C35 C34 H34A 119.5 . . ?
C33 C34 H34A 119.5 . . ?
C34 C35 C36 119.6(17) . . ?
C34 C35 H35A 120.2 . . ?
C36 C35 H35A 120.2 . . ?
C31 C36 C35 123.1(15) . . ?
C31 C36 H36A 118.5 . . ?
C35 C36 H36A 118.5 . . ?
C46 C41 C42 121.3(15) . . ?
C46 C41 P2 118.7(10) . . ?
C42 C41 P2 120.0(13) . . ?
C43 C42 C41 117(2) . . ?
C43 C42 H42A 121.3 . . ?
C41 C42 H42A 121.3 . . ?
C44 C43 C42 121(2) . . ?
C44 C43 H43A 119.4 . . ?
C42 C43 H43A 119.4 . . ?
C43 C44 C45 120.7(18) . . ?
C43 C44 H44A 119.7 . . ?
C45 C44 H44A 119.7 . . ?
C44 C45 C46 118.0(19) . . ?
C44 C45 H45A 121.0 . . ?
C46 C45 H45A 121.0 . . ?
C41 C46 C45 120.7(16) . . ?
C41 C46 H46A 119.6 . . ?
C45 C46 H46A 119.6 . . ?
C52 C51 C56 118.5(12) . . ?
C52 C51 P3 123.6(11) . . ?
C56 C51 P3 117.9(10) . . ?
C53 C52 C51 122.3(15) . . ?
C53 C52 H52A 118.9 . . ?
C51 C52 H52A 118.9 . . ?
C52 C53 C54 117.1(15) . . ?
C52 C53 H53A 121.5 . . ?
C54 C53 H53A 121.5 . . ?
C53 C54 C55 121.7(13) . . ?
C53 C54 H54A 119.1 . . ?
C55 C54 H54A 119.1 . . ?
C56 C55 C54 119.8(17) . . ?
C56 C55 H55A 120.1 . . ?
C54 C55 H55A 120.1 . . ?
C55 C56 C51 120.6(15) . . ?
C55 C56 H56A 119.7 . . ?
C51 C56 H56A 119.7 . . ?
C62 C61 C66 117.3(13) . . ?
C62 C61 P3 122.0(12) . . ?
C66 C61 P3 120.4(10) . . ?
C63 C62 C61 119.8(18) . . ?
C63 C62 H62A 120.1 . . ?
C61 C62 H62A 120.1 . . ?
C64 C63 C62 122.8(18) . . ?
C64 C63 H63A 118.6 . . ?
C62 C63 H63A 118.6 . . ?
C65 C64 C63 117.3(17) . . ?
C65 C64 H64A 121.3 . . ?
C63 C64 H64A 121.3 . . ?
C64 C65 C66 122.0(18) . . ?
C64 C65 H65A 119.0 . . ?
C66 C65 H65A 119.0 . . ?
C61 C66 C65 120.6(16) . . ?
C61 C66 H66A 119.7 . . ?
C65 C66 H66A 119.7 . . ?
C76 C71 C72 115.6(13) . . ?
C76 C71 P4 123.6(11) . . ?
C72 C71 P4 120.8(10) . . ?
C73 C72 C71 121.6(14) . . ?
C73 C72 H72A 119.2 . . ?
C71 C72 H72A 119.2 . . ?
C74 C73 C72 120.8(16) . . ?
C74 C73 H73A 119.6 . . ?
C72 C73 H73A 119.6 . . ?
C75 C74 C73 120.2(16) . . ?
C75 C74 H74A 119.9 . . ?
C73 C74 H74A 119.9 . . ?
C74 C75 C76 120.8(15) . . ?
C74 C75 H75A 119.6 . . ?
C76 C75 H75A 119.6 . . ?
C71 C76 C75 120.8(16) . . ?
C71 C76 H76A 119.6 . . ?
C75 C76 H76A 119.6 . . ?
C86 C81 C82 118.9(14) . . ?
C86 C81 P4 115.4(11) . . ?
C82 C81 P4 125.7(11) . . ?
C83 C82 C81 119.8(16) . . ?
C83 C82 H82A 120.1 . . ?
C81 C82 H82A 120.1 . . ?
C84 C83 C82 122.1(17) . . ?
C84 C83 H83A 118.9 . . ?
C82 C83 H83A 118.9 . . ?
C83 C84 C85 119.0(16) . . ?
C83 C84 H84A 120.5 . . ?
C85 C84 H84A 120.5 . . ?
C84 C85 C86 120.0(17) . . ?
C84 C85 H85A 120.0 . . ?
C86 C85 H85A 120.0 . . ?
C81 C86 C85 120.2(16) . . ?
C81 C86 H86A 119.9 . . ?
C85 C86 H86A 119.9 . . ?
C96 C91 C92 117.0(11) . . ?
C96 C91 P5 118.8(9) . . ?
C92 C91 P5 124.3(9) . . ?
C93 C92 C91 120.8(13) . . ?
C93 C92 H92A 119.6 . . ?
C91 C92 H92A 119.6 . . ?
C92 C93 C94 121.0(13) . . ?
C92 C93 H93A 119.5 . . ?
C94 C93 H93A 119.5 . . ?
C95 C94 C93 119.4(14) . . ?
C95 C94 H94A 120.3 . . ?
C93 C94 H94A 120.3 . . ?
C94 C95 C96 119.6(14) . . ?
C94 C95 H95A 120.2 . . ?
C96 C95 H95A 120.2 . . ?
C91 C96 C95 122.1(13) . . ?
C91 C96 H96A 118.9 . . ?
C95 C96 H96A 118.9 . . ?
C106 C101 C102 119.5(13) . . ?
C106 C101 P5 123.3(11) . . ?
C102 C101 P5 117.2(10) . . ?
C103 C102 C101 119.2(16) . . ?
C103 C102 H10A 120.4 . . ?
C101 C102 H10A 120.4 . . ?
C102 C103 C104 119.9(18) . . ?
C102 C103 H10B 120.0 . . ?
C104 C103 H10B 120.0 . . ?
C105 C104 C103 120.4(16) . . ?
C105 C104 H10C 119.8 . . ?
C103 C104 H10C 119.8 . . ?
C104 C105 C106 119.5(18) . . ?
C104 C105 H10D 120.3 . . ?
C106 C105 H10D 120.3 . . ?
C101 C106 C105 121.4(16) . . ?
C101 C106 H10E 119.3 . . ?
C105 C106 H10E 119.3 . . ?
C116 C111 C112 119.2(11) . . ?
C116 C111 P6 123.8(9) . . ?
C112 C111 P6 116.9(9) . . ?
C113 C112 C111 120.9(12) . . ?
C113 C112 H11A 119.6 . . ?
C111 C112 H11A 119.6 . . ?
C114 C113 C112 119.3(15) . . ?
C114 C113 H11B 120.4 . . ?
C112 C113 H11B 120.4 . . ?
C115 C114 C113 120.2(14) . . ?
C115 C114 H11C 119.9 . . ?
C113 C114 H11C 119.9 . . ?
C114 C115 C116 121.0(13) . . ?
C114 C115 H11D 119.5 . . ?
C116 C115 H11D 119.5 . . ?
C111 C116 C115 119.4(12) . . ?
C111 C116 H11E 120.3 . . ?
C115 C116 H11E 120.3 . . ?
C126 C121 C122 119.8(12) . . ?
C126 C121 P6 118.6(9) . . ?
C122 C121 P6 121.5(10) . . ?
C123 C122 C121 119.3(16) . . ?
C123 C122 H12B 120.3 . . ?
C121 C122 H12B 120.3 . . ?
C124 C123 C122 120.0(16) . . ?
C124 C123 H12C 120.0 . . ?
C122 C123 H12C 120.0 . . ?
C125 C124 C123 121.2(15) . . ?
C125 C124 H12D 119.4 . . ?
C123 C124 H12D 119.4 . . ?
C124 C125 C126 119.8(15) . . ?
C124 C125 H12E 120.1 . . ?
C126 C125 H12E 120.1 . . ?
C121 C126 C125 119.8(14) . . ?
C121 C126 H12F 120.1 . . ?
C125 C126 H12F 120.1 . . ?
P1 C131 P2 119.4(6) . . ?
P1 C131 H13B 107.5 . . ?
P2 C131 H13B 107.5 . . ?
P1 C131 H13E 107.5 . . ?
P2 C131 H13E 107.5 . . ?
H13B C131 H13E 107.0 . . ?
P3 C132 P4 120.2(7) . . ?
P3 C132 H13C 107.3 . . ?
P4 C132 H13C 107.3 . . ?
P3 C132 H13F 107.3 . . ?
P4 C132 H13F 107.3 . . ?
H13C C132 H13F 106.9 . . ?
P5 C133 P6 116.9(6) . . ?
P5 C133 H13D 108.1 . . ?
P6 C133 H13D 108.1 . . ?
P5 C133 H13G 108.1 . . ?
P6 C133 H13G 108.1 . . ?
H13D C133 H13G 107.3 . . ?
O100 C200 H20C 109.5 . . ?
O100 C200 H20D 109.5 . . ?
H20C C200 H20D 109.5 . . ?
O100 C200 H20E 109.5 . . ?
H20C C200 H20E 109.5 . . ?
H20D C200 H20E 109.5 . . ?
Cl01 C201 Cl02 136(3) . . ?
Cl01 C201 H20A 103.1 . . ?
Cl02 C201 H20A 103.1 . . ?
Cl01 C201 H20B 103.1 . . ?
Cl02 C201 H20B 103.1 . . ?
H20A C201 H20B 105.1 . . ?

loop_
_geom_bond_atom_site_label_1
_geom_bond_atom_site_label_2
_geom_bond_distance
_geom_bond_site_symmetry_2
_geom_bond_publ_flag
Pt P2 2.282(3) . ?
Pt P3 2.298(3) . ?
Pt S1 2.315(3) . ?
Pt S2 2.316(3) . ?
Cu1 P1 2.288(3) . ?
Cu1 P6 2.289(3) . ?
Cu1 S3 2.379(3) . ?
Cu1 S1 2.567(3) . ?
Cu2 P5 2.254(3) . ?
Cu2 P4 2.271(3) . ?
Cu2 S2 2.378(3) . ?
Cu2 S3 2.417(3) . ?
Cl1 O2 1.405(5) . ?
Cl1 O1 1.407(5) . ?
Cl1 O3 1.411(5) . ?
Cl1 O4 1.413(5) . ?
Cl01 C201 1.762(5) . ?
Cl02 C201 1.765(5) . ?
S1 C2 1.769(12) . ?
S2 C1 1.758(12) . ?
S3 H3A 1.2000 . ?
P1 C11 1.817(12) . ?
P1 C21 1.821(12) . ?
P1 C131 1.822(12) . ?
P2 C31 1.802(14) . ?
P2 C41 1.817(12) . ?
P2 C131 1.850(11) . ?
P3 C61 1.818(13) . ?
P3 C132 1.824(13) . ?
P3 C51 1.833(12) . ?
P4 C71 1.807(12) . ?
P4 C81 1.827(13) . ?
P4 C132 1.836(12) . ?
P5 C91 1.823(12) . ?
P5 C101 1.833(12) . ?
P5 C133 1.850(11) . ?
P6 C121 1.827(11) . ?
P6 C111 1.828(11) . ?
P6 C133 1.852(11) . ?
O100 C200 1.421(5) . ?
C1 C2 1.367(17) . ?
C1 C6 1.384(16) . ?
C2 C3 1.389(17) . ?
C3 C4 1.402(19) . ?
C3 H3B 0.9300 . ?
C4 C5 1.36(2) . ?
C4 C7 1.504(5) . ?
C5 C6 1.39(2) . ?
C5 H5A 0.9300 . ?
C6 H6A 0.9300 . ?
C7 H7A 0.9600 . ?
C7 H7B 0.9600 . ?
C7 H7C 0.9600 . ?
C11 C16 1.380(18) . ?
C11 C12 1.403(19) . ?
C12 C13 1.36(2) . ?
C12 H12A 0.9300 . ?
C13 C14 1.37(2) . ?
C13 H13A 0.9300 . ?
C14 C15 1.33(2) . ?
C14 H14A 0.9300 . ?
C15 C16 1.371(18) . ?
C15 H15A 0.9300 . ?
C16 H16A 0.9300 . ?
C21 C26 1.381(18) . ?
C21 C22 1.383(19) . ?
C22 C23 1.39(2) . ?
C22 H22A 0.9300 . ?
C23 C24 1.38(3) . ?
C23 H23A 0.9300 . ?
C24 C25 1.32(3) . ?
C24 H24A 0.9300 . ?
C25 C26 1.39(2) . ?
C25 H25A 0.9300 . ?
C26 H26A 0.9300 . ?
C31 C36 1.33(2) . ?
C31 C32 1.37(2) . ?
C32 C33 1.42(3) . ?
C32 H32A 0.9300 . ?
C33 C34 1.36(3) . ?
C33 H33A 0.9300 . ?
C34 C35 1.31(2) . ?
C34 H34A 0.9300 . ?
C35 C36 1.406(19) . ?
C35 H35A 0.9300 . ?
C36 H36A 0.9300 . ?
C41 C46 1.333(19) . ?
C41 C42 1.39(2) . ?
C42 C43 1.39(3) . ?
C42 H42A 0.9300 . ?
C43 C44 1.35(3) . ?
C43 H43A 0.9300 . ?
C44 C45 1.37(3) . ?
C44 H44A 0.9300 . ?
C45 C46 1.413(19) . ?
C45 H45A 0.9300 . ?
C46 H46A 0.9300 . ?
C51 C52 1.379(17) . ?
C51 C56 1.389(19) . ?
C52 C53 1.368(18) . ?
C52 H52A 0.9300 . ?
C53 C54 1.37(3) . ?
C53 H53A 0.9300 . ?
C54 C55 1.39(3) . ?
C54 H54A 0.9300 . ?
C55 C56 1.336(18) . ?
C55 H55A 0.9300 . ?
C56 H56A 0.9300 . ?
C61 C62 1.383(18) . ?
C61 C66 1.389(19) . ?
C62 C63 1.38(2) . ?
C62 H62A 0.9300 . ?
C63 C64 1.37(3) . ?
C63 H63A 0.9300 . ?
C64 C65 1.33(3) . ?
C64 H64A 0.9300 . ?
C65 C66 1.39(2) . ?
C65 H65A 0.9300 . ?
C66 H66A 0.9300 . ?
C71 C76 1.389(18) . ?
C71 C72 1.400(19) . ?
C72 C73 1.380(19) . ?
C72 H72A 0.9300 . ?
C73 C74 1.34(2) . ?
C73 H73A 0.9300 . ?
C74 C75 1.33(2) . ?
C74 H74A 0.9300 . ?
C75 C76 1.41(2) . ?
C75 H75A 0.9300 . ?
C76 H76A 0.9300 . ?
C81 C86 1.37(2) . ?
C81 C82 1.390(18) . ?
C82 C83 1.37(2) . ?
C82 H82A 0.9300 . ?
C83 C84 1.34(2) . ?
C83 H83A 0.9300 . ?
C84 C85 1.39(2) . ?
C84 H84A 0.9300 . ?
C85 C86 1.39(2) . ?
C85 H85A 0.9300 . ?
C86 H86A 0.9300 . ?
C91 C96 1.366(17) . ?
C91 C92 1.385(16) . ?
C92 C93 1.359(18) . ?
C92 H92A 0.9300 . ?
C93 C94 1.37(2) . ?
C93 H93A 0.9300 . ?
C94 C95 1.35(2) . ?
C94 H94A 0.9300 . ?
C95 C96 1.384(19) . ?
C95 H95A 0.9300 . ?
C96 H96A 0.9300 . ?
C101 C106 1.374(19) . ?
C101 C102 1.393(18) . ?
C102 C103 1.39(2) . ?
C102 H10A 0.9300 . ?
C103 C104 1.39(3) . ?
C103 H10B 0.9300 . ?
C104 C105 1.36(3) . ?
C104 H10C 0.9300 . ?
C105 C106 1.38(2) . ?
C105 H10D 0.9300 . ?
C106 H10E 0.9300 . ?
C111 C116 1.381(16) . ?
C111 C112 1.389(16) . ?
C112 C113 1.387(18) . ?
C112 H11A 0.9300 . ?
C113 C114 1.37(2) . ?
C113 H11B 0.9300 . ?
C114 C115 1.37(2) . ?
C114 H11C 0.9300 . ?
C115 C116 1.389(18) . ?
C115 H11D 0.9300 . ?
C116 H11E 0.9300 . ?
C121 C126 1.352(17) . ?
C121 C122 1.389(18) . ?
C122 C123 1.37(2) . ?
C122 H12B 0.9300 . ?
C123 C124 1.36(2) . ?
C123 H12C 0.9300 . ?
C124 C125 1.34(2) . ?
C124 H12D 0.9300 . ?
C125 C126 1.397(19) . ?
C125 H12E 0.9300 . ?
C126 H12F 0.9300 . ?
C131 H13B 0.9700 . ?
C131 H13E 0.9700 . ?
C132 H13C 0.9700 . ?
C132 H13F 0.9700 . ?
C133 H13D 0.9700 . ?
C133 H13G 0.9700 . ?
C200 H20C 0.9600 . ?
C200 H20D 0.9600 . ?
C200 H20E 0.9600 . ?
C201 H20A 0.9700 . ?
C201 H20B 0.9700 . ?
